data_4073489
loop_
_publ_author_name
'Evans, William J.'
'Miller, Kevin A.'
'Ziller, Joseph W.'
'DiPasquale, Antonio G.'
'Heroux, Katie J.'
'Rheingold, Arnold L.'

_publ_section_title
;
 Formation of (C5Me5)2U(EPh)Me, (C5Me5)2U(EPh)2, and (C5Me5)2U(\h2-TeC6H4)
 from (C5Me5)2UMe2and PhEEPh (E = S, Se, Te)
;
_journal_issue 17
_journal_name_full Organometallics
_journal_page_first 4287
_journal_paper_doi 10.1021/om700382a
_journal_volume 26
_journal_year 2007
_chemical_formula_sum 'C32 H40 Te2 U'
_chemical_formula_weight 917.87
_chemical_name_systematic
; 

 ? 

;
_space_group_IT_number 19
_symmetry_cell_setting orthorhombic
_symmetry_space_group_name_Hall 'P 2ac 2ab'
_symmetry_space_group_name_H-M 'P 21 21 21'
_atom_sites_solution_hydrogens geom
_atom_sites_solution_primary direct
_atom_sites_solution_secondary difmap
_audit_creation_method SHELXL-97
_cell_angle_alpha 90.00
_cell_angle_beta 90.00
_cell_angle_gamma 90.00
_cell_formula_units_Z 4
_cell_length_a 10.1421(16)
_cell_length_b 15.659(2)
_cell_length_c 19.378(3)
_cell_measurement_reflns_used 5849
_cell_measurement_temperature 100(2)
_cell_measurement_theta_max 27.32
_cell_measurement_theta_min 2.39
_cell_volume 3077.5(8)
_computing_cell_refinement 'Bruker SMART'
_computing_data_collection 'Bruker SMART'
_computing_data_reduction 'Bruker SAINT'
_computing_molecular_graphics 'Bruker SHELXTL'
_computing_publication_material 'Bruker SHELXTL'
_computing_structure_refinement 'SHELXL-97 (Sheldrick, 1997)'
_computing_structure_solution 'SHELXS-97 (Sheldrick, 1990)'
_diffrn_ambient_temperature 100(2)
_diffrn_measured_fraction_theta_full 0.987
_diffrn_measured_fraction_theta_max 0.957
_diffrn_measurement_device_type 'CCD area detector'
_diffrn_measurement_method 'phi and omega scans'
_diffrn_radiation_monochromator graphite
_diffrn_radiation_source 'fine-focus sealed tube'
_diffrn_radiation_type MoK\a
_diffrn_radiation_wavelength 0.71073
_diffrn_reflns_av_R_equivalents 0.0581
_diffrn_reflns_av_sigmaI/netI 0.0736
_diffrn_reflns_limit_h_max 13
_diffrn_reflns_limit_h_min -12
_diffrn_reflns_limit_k_max 20
_diffrn_reflns_limit_k_min -20
_diffrn_reflns_limit_l_max 25
_diffrn_reflns_limit_l_min -25
_diffrn_reflns_number 25298
_diffrn_reflns_theta_full 25.00
_diffrn_reflns_theta_max 28.28
_diffrn_reflns_theta_min 1.67
_exptl_absorpt_coefficient_mu 7.150
_exptl_absorpt_correction_T_max 0.5985
_exptl_absorpt_correction_T_min 0.3022
_exptl_absorpt_correction_type multi-scan
_exptl_absorpt_process_details SADABS
_exptl_crystal_colour 'dark red'
_exptl_crystal_density_diffrn 1.981
_exptl_crystal_density_method 'not measured'
_exptl_crystal_description plate
_exptl_crystal_F_000 1712
_exptl_crystal_size_max 0.22
_exptl_crystal_size_mid 0.22
_exptl_crystal_size_min 0.08
_refine_diff_density_max 2.895
_refine_diff_density_min -2.740
_refine_diff_density_rms 0.178
_refine_ls_abs_structure_details 'Flack H D (1983), Acta Cryst. A39, 876-881'
_refine_ls_abs_structure_Flack 0.000(5)
_refine_ls_extinction_method none
_refine_ls_goodness_of_fit_ref 1.088
_refine_ls_hydrogen_treatment constr
_refine_ls_matrix_type full
_refine_ls_number_parameters 316
_refine_ls_number_reflns 7135
_refine_ls_number_restraints 0
_refine_ls_restrained_S_all 1.088
_refine_ls_R_factor_all 0.0459
_refine_ls_R_factor_gt 0.0385
_refine_ls_shift/su_max 0.856
_refine_ls_shift/su_mean 0.089
_refine_ls_structure_factor_coef Fsqd
_refine_ls_weighting_details 'calc w=1/[\s^2^(Fo^2^)+(0.0500P)^2^+0.0000P] where P=(Fo^2^+2Fc^2^)/3'
_refine_ls_weighting_scheme calc
_refine_ls_wR_factor_gt 0.0869
_refine_ls_wR_factor_ref 0.0899
_reflns_number_gt 6291
_reflns_number_total 7135
_reflns_threshold_expression >2sigma(I)
_cod_data_source_file om700382a-file003.cif
_cod_data_source_block uci22
_cod_depositor_comments
;
The following automatic conversions were performed:

'_symmetry_cell_setting' value 'Orthorhombic' changed to
'orthorhombic' according to
/home/saulius/struct/CIF-dictionaries/cif_core.dic dictionary named
'cif_core.dic' version 2.4.1 from 2010-06-29.

Automatic conversion script
Id: cif_fix_values 1715 2011-07-08 13:25:40Z adriana 
;
_cod_original_cell_volume 3077.4(8)
_cod_original_sg_symbol_H-M P2(1)2(1)2(1)
_cod_database_code 4073489

loop_
_symmetry_equiv_pos_as_xyz
'x, y, z'
'-x+1/2, -y, z+1/2'
'-x, y+1/2, -z+1/2'
'x+1/2, -y+1/2, -z'

loop_
_atom_site_label
_atom_site_type_symbol
_atom_site_fract_x
_atom_site_fract_y
_atom_site_fract_z
_atom_site_U_iso_or_equiv
_atom_site_adp_type
_atom_site_occupancy
_atom_site_symmetry_multiplicity
_atom_site_calc_flag
_atom_site_refinement_flags
U1 U 0.23598(2) 0.100238(15) 0.192396(13) 0.02350(7) Uani 1 1 d .
Te2 Te 0.46664(5) 0.17889(3) 0.27092(3) 0.03493(13) Uani 1 1 d .
Te1 Te 0.04820(5) 0.25071(3) 0.18055(3) 0.03969(14) Uani 1 1 d .
C13 C 0.0596(8) 0.0736(5) 0.3001(4) 0.0399(19) Uani 1 1 d .
C5 C 0.2449(9) 0.0670(6) 0.0567(4) 0.045(2) Uani 1 1 d .
C29 C 0.2545(8) 0.3168(5) 0.4345(4) 0.0410(18) Uani 1 1 d .
H29A H 0.1807 0.3541 0.4368 0.049 Uiso 1 1 calc R
C2 C 0.4378(8) 0.0376(5) 0.1128(4) 0.0385(18) Uani 1 1 d .
C22 C 0.0910(9) 0.4009(5) 0.0841(4) 0.0422(19) Uani 1 1 d .
H22A H 0.0062 0.3850 0.0678 0.051 Uiso 1 1 calc R
C14 C 0.1716(7) 0.0243(5) 0.3137(4) 0.0366(18) Uani 1 1 d .
C26 C 0.2702(9) 0.3844(5) 0.1624(5) 0.049(2) Uani 1 1 d .
H26A H 0.3087 0.3558 0.2007 0.058 Uiso 1 1 calc R
C1 C 0.3195(9) 0.0019(5) 0.0861(4) 0.040(2) Uani 1 1 d .
C32 C 0.4682(8) 0.2103(6) 0.4266(4) 0.045(2) Uani 1 1 d .
H32A H 0.5429 0.1738 0.4243 0.054 Uiso 1 1 calc R
C27 C 0.3995(7) 0.2279(4) 0.3669(4) 0.0306(16) Uani 1 1 d .
C19 C 0.2468(12) 0.0316(7) 0.3804(5) 0.073(3) Uani 1 1 d .
H19A H 0.2023 -0.0019 0.4162 0.109 Uiso 1 1 calc R
H19B H 0.2505 0.0917 0.3946 0.109 Uiso 1 1 calc R
H19C H 0.3366 0.0099 0.3739 0.109 Uiso 1 1 calc R
C3 C 0.4376(9) 0.1250(6) 0.0977(4) 0.044(2) Uani 1 1 d .
C21 C 0.1489(8) 0.3570(5) 0.1384(4) 0.0381(19) Uani 1 1 d .
C15 C 0.1790(8) -0.0422(5) 0.2641(5) 0.0376(18) Uani 1 1 d .
C31 C 0.4317(9) 0.2441(6) 0.4898(5) 0.046(2) Uani 1 1 d .
H31A H 0.4808 0.2310 0.5302 0.055 Uiso 1 1 calc R
C28 C 0.2920(8) 0.2827(5) 0.3714(4) 0.0377(18) Uani 1 1 d .
H28A H 0.2438 0.2969 0.3309 0.045 Uiso 1 1 calc R
C11 C 0.0686(9) -0.0310(5) 0.2191(4) 0.042(2) Uani 1 1 d .
C4 C 0.3184(11) 0.1441(5) 0.0630(4) 0.051(3) Uani 1 1 d .
C30 C 0.3225(8) 0.2975(5) 0.4936(4) 0.0405(19) Uani 1 1 d .
H30A H 0.2953 0.3203 0.5367 0.049 Uiso 1 1 calc R
C20 C 0.2756(12) -0.1138(6) 0.2677(7) 0.089(4) Uani 1 1 d .
H20A H 0.2391 -0.1600 0.2960 0.134 Uiso 1 1 calc R
H20B H 0.3578 -0.0933 0.2885 0.134 Uiso 1 1 calc R
H20C H 0.2934 -0.1350 0.2211 0.134 Uiso 1 1 calc R
C12 C -0.0006(8) 0.0397(7) 0.2426(5) 0.049(2) Uani 1 1 d .
C7 C 0.5504(12) -0.0114(10) 0.1439(6) 0.099(5) Uani 1 1 d .
H7A H 0.6116 -0.0287 0.1074 0.148 Uiso 1 1 calc R
H7B H 0.5163 -0.0623 0.1674 0.148 Uiso 1 1 calc R
H7C H 0.5967 0.0248 0.1773 0.148 Uiso 1 1 calc R
C23 C 0.1586(11) 0.4688(6) 0.0538(5) 0.055(3) Uani 1 1 d .
H23A H 0.1197 0.4983 0.0161 0.066 Uiso 1 1 calc R
C8 C 0.5531(13) 0.1808(9) 0.1049(6) 0.110(6) Uani 1 1 d .
H8A H 0.6066 0.1776 0.0629 0.166 Uiso 1 1 calc R
H8B H 0.6059 0.1622 0.1445 0.166 Uiso 1 1 calc R
H8C H 0.5239 0.2397 0.1121 0.166 Uiso 1 1 calc R
C6 C 0.3019(16) -0.0937(6) 0.0781(7) 0.096(5) Uani 1 1 d .
H6A H 0.3415 -0.1123 0.0345 0.144 Uiso 1 1 calc R
H6B H 0.2076 -0.1076 0.0781 0.144 Uiso 1 1 calc R
H6C H 0.3451 -0.1231 0.1166 0.144 Uiso 1 1 calc R
C24 C 0.2818(11) 0.4940(6) 0.0776(6) 0.061(3) Uani 1 1 d .
H24A H 0.3268 0.5400 0.0559 0.073 Uiso 1 1 calc R
C25 C 0.3381(10) 0.4526(7) 0.1323(6) 0.063(3) Uani 1 1 d .
H25A H 0.4216 0.4698 0.1496 0.076 Uiso 1 1 calc R
C16 C 0.0219(16) -0.0946(9) 0.1670(5) 0.121(7) Uani 1 1 d .
H16A H -0.0392 -0.1347 0.1890 0.181 Uiso 1 1 calc R
H16B H 0.0976 -0.1260 0.1485 0.181 Uiso 1 1 calc R
H16C H -0.0232 -0.0647 0.1294 0.181 Uiso 1 1 calc R
C9 C 0.2879(16) 0.2271(7) 0.0268(6) 0.120(7) Uani 1 1 d .
H9A H 0.3279 0.2267 -0.0193 0.180 Uiso 1 1 calc R
H9B H 0.3240 0.2747 0.0536 0.180 Uiso 1 1 calc R
H9C H 0.1922 0.2337 0.0225 0.180 Uiso 1 1 calc R
C18 C 0.0020(14) 0.1434(8) 0.3470(6) 0.092(5) Uani 1 1 d .
H18A H -0.0573 0.1174 0.3809 0.137 Uiso 1 1 calc R
H18B H -0.0471 0.1846 0.3189 0.137 Uiso 1 1 calc R
H18C H 0.0739 0.1728 0.3711 0.137 Uiso 1 1 calc R
C10 C 0.1132(10) 0.0570(12) 0.0215(6) 0.109(6) Uani 1 1 d .
H10A H 0.1269 0.0445 -0.0275 0.163 Uiso 1 1 calc R
H10B H 0.0627 0.1101 0.0262 0.163 Uiso 1 1 calc R
H10C H 0.0644 0.0100 0.0430 0.163 Uiso 1 1 calc R
C17 C -0.1359(9) 0.0631(10) 0.2117(8) 0.112(6) Uani 1 1 d .
H17A H -0.2058 0.0348 0.2381 0.168 Uiso 1 1 calc R
H17B H -0.1398 0.0443 0.1635 0.168 Uiso 1 1 calc R
H17C H -0.1483 0.1251 0.2138 0.168 Uiso 1 1 calc R

loop_
_atom_site_aniso_label
_atom_site_aniso_U_11
_atom_site_aniso_U_22
_atom_site_aniso_U_33
_atom_site_aniso_U_23
_atom_site_aniso_U_13
_atom_site_aniso_U_12
U1 0.02168(11) 0.02291(12) 0.02590(13) -0.00122(10) -0.00019(10) 0.00039(10)
Te2 0.0268(2) 0.0371(3) 0.0409(3) -0.0032(2) -0.0051(2) -0.0057(2)
Te1 0.0347(3) 0.0367(3) 0.0476(3) 0.0055(2) 0.0118(2) 0.0124(2)
C13 0.043(4) 0.033(4) 0.044(5) 0.004(3) 0.015(4) -0.001(3)
C5 0.033(4) 0.082(6) 0.020(4) -0.017(4) 0.001(3) 0.014(4)
C29 0.032(4) 0.037(4) 0.053(5) -0.004(3) 0.001(4) -0.002(4)
C2 0.032(4) 0.053(5) 0.030(4) -0.008(4) 0.007(3) 0.011(4)
C22 0.046(4) 0.037(4) 0.043(5) -0.004(4) -0.002(4) 0.016(4)
C14 0.032(4) 0.046(5) 0.031(4) 0.008(4) -0.005(4) -0.019(3)
C26 0.051(5) 0.045(5) 0.049(5) 0.012(4) -0.013(4) 0.007(4)
C1 0.054(5) 0.030(4) 0.035(4) -0.010(3) 0.017(4) -0.007(4)
C32 0.038(4) 0.046(5) 0.049(5) -0.001(4) -0.014(4) 0.006(4)
C27 0.027(4) 0.021(4) 0.043(4) 0.003(3) -0.013(3) -0.008(3)
C19 0.071(7) 0.096(8) 0.051(6) 0.032(5) -0.030(6) -0.038(7)
C3 0.043(5) 0.047(5) 0.043(5) -0.012(4) 0.020(4) -0.017(4)
C21 0.039(4) 0.033(4) 0.042(5) 0.001(3) 0.010(4) 0.012(3)
C15 0.034(4) 0.024(4) 0.055(5) 0.006(3) 0.004(4) -0.003(3)
C31 0.048(5) 0.049(5) 0.041(5) -0.001(4) -0.013(4) 0.001(4)
C28 0.038(4) 0.039(4) 0.035(4) 0.007(3) -0.010(3) -0.003(4)
C11 0.049(5) 0.041(5) 0.037(4) -0.002(3) 0.000(4) -0.034(4)
C4 0.091(8) 0.028(4) 0.035(5) 0.008(3) 0.034(5) 0.020(5)
C30 0.046(5) 0.036(4) 0.039(5) -0.005(3) -0.006(4) -0.010(4)
C20 0.093(9) 0.046(6) 0.129(11) 0.044(6) 0.056(8) 0.035(6)
C12 0.023(4) 0.062(6) 0.063(6) 0.019(5) 0.003(4) -0.004(4)
C7 0.073(8) 0.157(14) 0.066(7) -0.023(8) -0.009(7) 0.078(9)
C23 0.073(7) 0.033(5) 0.059(6) 0.009(4) 0.006(5) 0.017(5)
C8 0.124(11) 0.131(11) 0.076(8) -0.063(8) 0.067(8) -0.094(10)
C6 0.166(14) 0.041(6) 0.081(8) -0.034(5) 0.058(9) -0.019(7)
C24 0.066(7) 0.035(5) 0.081(7) 0.005(5) 0.008(6) 0.001(5)
C25 0.049(6) 0.054(6) 0.087(8) 0.005(6) 0.008(6) -0.007(5)
C16 0.178(15) 0.139(12) 0.046(6) -0.022(7) 0.018(8) -0.128(12)
C9 0.218(17) 0.080(9) 0.062(7) 0.046(6) 0.086(9) 0.093(10)
C18 0.131(12) 0.072(8) 0.071(8) -0.003(6) 0.063(8) 0.014(8)
C10 0.038(6) 0.240(19) 0.049(7) -0.054(9) -0.003(5) 0.037(8)
C17 0.023(4) 0.184(14) 0.128(12) 0.097(11) -0.012(6) -0.027(7)

loop_
_atom_type_symbol
_atom_type_description
_atom_type_scat_dispersion_real
_atom_type_scat_dispersion_imag
_atom_type_scat_source
C C 0.0033 0.0016 'International Tables Vol C Tables 4.2.6.8 and 6.1.1.4'
H H 0.0000 0.0000 'International Tables Vol C Tables 4.2.6.8 and 6.1.1.4'
Te Te -0.5308 1.6751 'International Tables Vol C Tables 4.2.6.8 and 6.1.1.4'
U U -9.6767 9.6646 'International Tables Vol C Tables 4.2.6.8 and 6.1.1.4'

loop_
_geom_angle_atom_site_label_1
_geom_angle_atom_site_label_2
_geom_angle_atom_site_label_3
_geom_angle
C5 U1 C15 110.7(3)
C5 U1 C14 140.6(3)
C15 U1 C14 30.5(2)
C5 U1 C11 93.5(3)
C15 U1 C11 30.7(3)
C14 U1 C11 49.7(2)
C5 U1 C1 29.9(3)
C15 U1 C1 89.3(2)
C14 U1 C1 119.0(3)
C11 U1 C1 84.8(3)
C5 U1 C2 49.8(2)
C15 U1 C2 98.9(3)
C14 U1 C2 120.6(3)
C11 U1 C2 107.6(3)
C1 U1 C2 30.2(3)
C5 U1 C4 30.5(3)
C15 U1 C4 138.4(3)
C14 U1 C4 168.3(2)
C11 U1 C4 123.8(3)
C1 U1 C4 49.4(2)
C2 U1 C4 49.1(3)
C5 U1 C12 108.0(3)
C15 U1 C12 49.2(3)
C14 U1 C12 48.3(2)
C11 U1 C12 29.4(3)
C1 U1 C12 110.2(3)
C2 U1 C12 136.4(3)
C4 U1 C12 132.6(3)
C5 U1 C13 136.7(3)
C15 U1 C13 49.4(2)
C14 U1 C13 29.5(2)
C11 U1 C13 48.8(2)
C1 U1 C13 133.4(2)
C2 U1 C13 148.0(2)
C4 U1 C13 157.5(3)
C12 U1 C13 28.8(3)
C5 U1 C3 49.8(3)
C15 U1 C3 128.0(3)
C14 U1 C3 144.2(3)
C11 U1 C3 133.8(3)
C1 U1 C3 49.1(2)
C2 U1 C3 29.4(3)
C4 U1 C3 29.8(3)
C12 U1 C3 157.3(3)
C13 U1 C3 172.6(3)
C5 U1 Te1 95.60(19)
C15 U1 Te1 123.18(17)
C14 U1 Te1 104.73(18)
C11 U1 Te1 102.1(2)
C1 U1 Te1 125.4(2)
C2 U1 Te1 134.61(18)
C4 U1 Te1 85.84(18)
C12 U1 Te1 75.4(2)
C13 U1 Te1 76.69(17)
C3 U1 Te1 107.7(2)
C5 U1 Te2 122.8(2)
C15 U1 Te2 103.99(18)
C14 U1 Te2 85.93(15)
C11 U1 Te2 133.63(18)
C1 U1 Te2 111.7(2)
C2 U1 Te2 81.51(17)
C4 U1 Te2 97.0(3)
C12 U1 Te2 129.1(2)
C13 U1 Te2 100.36(18)
C3 U1 Te2 73.04(18)
Te1 U1 Te2 101.848(19)
C27 Te2 U1 109.69(18)
C21 Te1 U1 109.7(2)
C12 C13 C14 107.6(7)
C12 C13 C18 125.8(10)
C14 C13 C18 126.0(10)
C12 C13 U1 74.7(5)
C14 C13 U1 72.7(5)
C18 C13 U1 125.5(6)
C1 C5 C4 107.5(7)
C1 C5 C10 126.2(11)
C4 C5 C10 126.2(11)
C1 C5 U1 76.0(4)
C4 C5 U1 76.7(4)
C10 C5 U1 115.7(6)
C30 C29 C28 120.9(8)
C1 C2 C3 107.9(8)
C1 C2 C7 125.9(9)
C3 C2 C7 125.8(10)
C1 C2 U1 73.5(4)
C3 C2 U1 76.6(5)
C7 C2 U1 121.6(6)
C21 C22 C23 119.3(9)
C13 C14 C15 108.6(7)
C13 C14 C19 122.2(9)
C15 C14 C19 127.6(9)
C13 C14 U1 77.9(5)
C15 C14 U1 73.9(4)
C19 C14 U1 126.1(5)
C21 C26 C25 122.4(9)
C2 C1 C5 108.7(7)
C2 C1 C6 121.7(10)
C5 C1 C6 128.1(10)
C2 C1 U1 76.3(4)
C5 C1 U1 74.1(4)
C6 C1 U1 127.1(6)
C31 C32 C27 122.0(8)
C28 C27 C32 118.0(8)
C28 C27 Te2 121.9(6)
C32 C27 Te2 120.0(6)
C4 C3 C2 107.9(7)
C4 C3 C8 126.9(10)
C2 C3 C8 124.2(10)
C4 C3 U1 73.4(5)
C2 C3 U1 74.1(4)
C8 C3 U1 127.5(6)
C26 C21 C22 118.5(8)
C26 C21 Te1 122.9(6)
C22 C21 Te1 118.6(7)
C14 C15 C11 106.4(7)
C14 C15 C20 123.7(9)
C11 C15 C20 129.5(9)
C14 C15 U1 75.7(4)
C11 C15 U1 75.6(4)
C20 C15 U1 120.4(6)
C32 C31 C30 119.4(8)
C27 C28 C29 120.4(7)
C12 C11 C15 107.1(7)
C12 C11 C16 126.3(11)
C15 C11 C16 125.4(10)
C12 C11 U1 77.0(5)
C15 C11 U1 73.7(4)
C16 C11 U1 125.0(6)
C3 C4 C5 108.0(7)
C3 C4 C9 125.3(11)
C5 C4 C9 125.7(12)
C3 C4 U1 76.8(5)
C5 C4 U1 72.9(4)
C9 C4 U1 125.5(6)
C29 C30 C31 119.3(8)
C13 C12 C11 110.4(8)
C13 C12 C17 128.1(11)
C11 C12 C17 120.9(11)
C13 C12 U1 76.5(5)
C11 C12 U1 73.7(5)
C17 C12 U1 123.8(6)
C24 C23 C22 121.3(9)
C23 C24 C25 119.8(10)
C24 C25 C26 118.7(10)

loop_
_geom_bond_atom_site_label_1
_geom_bond_atom_site_label_2
_geom_bond_distance
U1 C5 2.682(7)
U1 C15 2.691(8)
U1 C14 2.714(8)
U1 C11 2.716(7)
U1 C1 2.707(8)
U1 C2 2.743(7)
U1 C4 2.731(8)
U1 C12 2.757(8)
U1 C13 2.780(8)
U1 C3 2.775(8)
U1 Te1 3.0383(6)
U1 Te2 3.0504(6)
Te2 C27 2.125(8)
Te1 C21 2.117(8)
C13 C12 1.377(13)
C13 C14 1.399(11)
C13 C18 1.538(13)
C5 C1 1.391(12)
C5 C4 1.424(14)
C5 C10 1.507(13)
C29 C30 1.371(11)
C29 C28 1.388(11)
C2 C1 1.422(12)
C2 C3 1.398(12)
C2 C7 1.502(13)
C22 C21 1.388(11)
C22 C23 1.394(13)
C14 C15 1.420(11)
C14 C19 1.505(12)
C26 C21 1.382(12)
C26 C25 1.398(13)
C1 C6 1.516(11)
C32 C31 1.385(13)
C32 C27 1.378(11)
C27 C28 1.390(11)
C3 C4 1.416(14)
C3 C8 1.468(13)
C15 C11 1.430(12)
C15 C20 1.490(12)
C31 C30 1.389(12)
C11 C12 1.388(13)
C11 C16 1.494(12)
C4 C9 1.508(12)
C12 C17 1.541(12)
C23 C24 1.389(16)
C24 C25 1.368(15)
